data_2235359
loop_
_publ_author_name
'Adeel, Muhammad'
'Elahi, Fazal'
'Tahir, M. Nawaz'
'Khan, Azim'
'Langer, Peter'

_publ_section_title
;
 5-(4-Chlorophenyl)-2-fluoropyridine
;
_journal_coeditor_code BQ2365
_journal_issue 7
_journal_name_full 'Acta Crystallographica Section E'
_journal_page_first o2043
_journal_paper_doi 10.1107/S1600536812025378
_journal_volume 68
_journal_year 2012
_chemical_formula_iupac 'C11 H7 Cl F N'
_chemical_formula_moiety 'C11 H7 Cl F N'
_chemical_formula_sum 'C11 H7 Cl F N'
_chemical_formula_weight 207.63
_chemical_name_systematic
;
5-(4-Chlorophenyl)-2-fluoropyridine
;
_space_group_IT_number 29
_symmetry_cell_setting orthorhombic
_symmetry_space_group_name_Hall 'P 2c -2ac'
_symmetry_space_group_name_H-M 'P c a 21'
_atom_sites_solution_hydrogens geom
_atom_sites_solution_primary direct
_atom_sites_solution_secondary difmap
_audit_creation_method SHELXL-97
_cell_angle_alpha 90
_cell_angle_beta 90
_cell_angle_gamma 90
_cell_formula_units_Z 4
_cell_length_a 21.1252(14)
_cell_length_b 3.8763(3)
_cell_length_c 11.7009(8)
_cell_measurement_reflns_used 1255
_cell_measurement_temperature 296(2)
_cell_measurement_theta_max 26.00
_cell_measurement_theta_min 2.60
_cell_volume 958.16(12)
_computing_cell_refinement 'SAINT (Bruker, 2007)'
_computing_data_collection 'APEX2 (Bruker, 2007)'
_computing_data_reduction 'SAINT (Bruker, 2007)'
_computing_molecular_graphics 'ORTEP-3 for Windows (Farrugia, 1997) and PLATON (Spek, 2009)'
_computing_publication_material
;
WinGX (Farrugia, 1999) and PLATON (Spek, 2009)
;
_computing_structure_refinement 'SHELXL97 (Sheldrick, 2008)'
_computing_structure_solution 'SHELXS97 (Sheldrick, 2008)'
_diffrn_ambient_temperature 296(2)
_diffrn_detector_area_resol_mean 8.10
_diffrn_measured_fraction_theta_full 0.994
_diffrn_measured_fraction_theta_max 0.994
_diffrn_measurement_device_type 'Bruker Kappa APEXII CCD'
_diffrn_measurement_method \w
_diffrn_radiation_monochromator graphite
_diffrn_radiation_source 'fine-focus sealed tube'
_diffrn_radiation_type MoK\a
_diffrn_radiation_wavelength 0.71073
_diffrn_reflns_av_R_equivalents 0.0209
_diffrn_reflns_av_sigmaI/netI 0.0292
_diffrn_reflns_limit_h_max 26
_diffrn_reflns_limit_h_min -18
_diffrn_reflns_limit_k_max 4
_diffrn_reflns_limit_k_min -3
_diffrn_reflns_limit_l_max 10
_diffrn_reflns_limit_l_min -14
_diffrn_reflns_number 4142
_diffrn_reflns_theta_full 26.00
_diffrn_reflns_theta_max 26.00
_diffrn_reflns_theta_min 2.60
_diffrn_standards_number 0
_exptl_absorpt_coefficient_mu 0.367
_exptl_absorpt_correction_T_max 0.950
_exptl_absorpt_correction_T_min 0.932
_exptl_absorpt_correction_type multi-scan
_exptl_absorpt_process_details '(SADABS; Bruker, 2005)'
_exptl_crystal_colour colorless
_exptl_crystal_density_diffrn 1.439
_exptl_crystal_density_method 'not measured'
_exptl_crystal_description prism
_exptl_crystal_F_000 424
_exptl_crystal_size_max 0.26
_exptl_crystal_size_mid 0.20
_exptl_crystal_size_min 0.18
_refine_diff_density_max 0.112
_refine_diff_density_min -0.125
_refine_ls_abs_structure_details 'Flack (1983), 735 Friedel pairs'
_refine_ls_abs_structure_Flack -0.09(8)
_refine_ls_goodness_of_fit_ref 1.080
_refine_ls_hydrogen_treatment constr
_refine_ls_matrix_type full
_refine_ls_number_parameters 127
_refine_ls_number_reflns 1619
_refine_ls_number_restraints 0
_refine_ls_restrained_S_all 1.080
_refine_ls_R_factor_all 0.0481
_refine_ls_R_factor_gt 0.0320
_refine_ls_shift/su_max 0.000
_refine_ls_shift/su_mean 0.000
_refine_ls_structure_factor_coef Fsqd
_refine_ls_weighting_details 'calc w=1/[\s^2^(Fo^2^)+(0.0344P)^2^] where P=(Fo^2^+2Fc^2^)/3'
_refine_ls_weighting_scheme calc
_refine_ls_wR_factor_gt 0.0673
_refine_ls_wR_factor_ref 0.0731
_reflns_number_gt 1255
_reflns_number_total 1619
_reflns_threshold_expression I>2\s(I)
_cod_data_source_file bq2365.cif
_cod_data_source_block I
_cod_database_code 2235359
_cod_database_fobs_code 2235359

loop_
_symmetry_equiv_pos_site_id
_symmetry_equiv_pos_as_xyz
1 x,y,z
2 -x,-y,1/2+z
3 1/2-x,y,1/2+z
4 1/2+x,-y,z

loop_
_atom_site_type_symbol
_atom_site_label
_atom_site_fract_x
_atom_site_fract_y
_atom_site_fract_z
_atom_site_U_iso_or_equiv
_atom_site_adp_type
_atom_site_calc_flag
_atom_site_refinement_flags
_atom_site_occupancy
_atom_site_symmetry_multiplicity
C C1 0.25579(12) 0.5138(6) 0.1995(3) 0.0593(8) Uani d . 1 1
C C2 0.24833(12) 0.3704(7) 0.3061(3) 0.0634(7) Uani d . 1 1
H H2 0.2834 0.3347 0.3528 0.076 Uiso calc R 1 1
C C3 0.18888(12) 0.2798(7) 0.3435(2) 0.0571(7) Uani d . 1 1
H H3 0.1840 0.1830 0.4157 0.068 Uiso calc R 1 1
C C4 0.13552(11) 0.3311(6) 0.2745(2) 0.0460(5) Uani d U 1 1
C C5 0.14486(11) 0.4731(6) 0.1677(2) 0.0531(6) Uani d U 1 1
H H5 0.1102 0.5058 0.1199 0.064 Uiso calc R 1 1
C C6 0.20444(12) 0.5682(6) 0.1297(2) 0.0591(7) Uani d . 1 1
H H6 0.2096 0.6673 0.0579 0.071 Uiso calc R 1 1
C C7 0.07137(11) 0.2343(6) 0.31377(19) 0.0464(6) Uani d . 1 1
C C8 0.05152(13) 0.2866(7) 0.4246(2) 0.0607(7) Uani d . 1 1
H H8 0.0804 0.3817 0.4756 0.073 Uiso calc R 1 1
C C9 -0.04479(14) 0.0724(8) 0.3900(3) 0.0646(8) Uani d . 1 1
C C10 0.02695(11) 0.0942(6) 0.2397(2) 0.0521(6) Uani d . 1 1
H H10 0.0374 0.0584 0.1635 0.062 Uiso calc R 1 1
C C11 -0.03221(12) 0.0085(7) 0.2783(3) 0.0595(7) Uani d . 1 1
H H11 -0.0623 -0.0890 0.2301 0.071 Uiso calc R 1 1
Cl Cl1 0.33061(3) 0.6376(2) 0.15406(9) 0.0880(3) Uani d . 1 1
F F1 -0.10306(8) -0.0034(5) 0.43168(15) 0.0899(6) Uani d . 1 1
N N1 -0.00621(11) 0.2107(6) 0.4643(2) 0.0696(6) Uani d . 1 1

loop_
_atom_site_aniso_label
_atom_site_aniso_U_11
_atom_site_aniso_U_22
_atom_site_aniso_U_33
_atom_site_aniso_U_12
_atom_site_aniso_U_13
_atom_site_aniso_U_23
C1 0.0572(16) 0.0525(15) 0.068(2) 0.0040(12) 0.0070(13) -0.0211(14)
C2 0.0583(17) 0.0676(17) 0.064(2) 0.0100(14) -0.0131(13) -0.0165(17)
C3 0.0652(16) 0.0590(16) 0.0470(15) 0.0066(13) -0.0051(12) -0.0039(14)
C4 0.0594(14) 0.0404(12) 0.0383(14) 0.0086(10) -0.0039(11) -0.0043(11)
C5 0.0569(13) 0.0544(14) 0.0479(16) 0.0071(11) -0.0051(13) -0.0076(15)
C6 0.0756(18) 0.0536(15) 0.0480(17) 0.0056(12) 0.0076(13) -0.0061(13)
C7 0.0550(14) 0.0421(13) 0.0423(16) 0.0082(11) -0.0046(11) -0.0004(11)
C8 0.0730(18) 0.0689(18) 0.0402(16) -0.0056(14) -0.0050(12) -0.0040(14)
C9 0.0650(19) 0.0668(18) 0.062(2) -0.0003(14) 0.0088(15) 0.0067(16)
C10 0.0597(16) 0.0539(16) 0.0426(15) 0.0108(12) -0.0054(12) -0.0059(12)
C11 0.0539(15) 0.0619(17) 0.063(2) 0.0036(13) -0.0089(13) -0.0048(14)
Cl1 0.0620(4) 0.0905(5) 0.1114(6) -0.0092(4) 0.0216(5) -0.0273(6)
F1 0.0695(10) 0.1191(15) 0.0811(12) -0.0215(10) 0.0192(10) 0.0066(10)
N1 0.0768(16) 0.0824(17) 0.0495(15) -0.0109(13) 0.0091(13) -0.0003(13)

loop_
_atom_type_symbol
_atom_type_description
_atom_type_scat_dispersion_real
_atom_type_scat_dispersion_imag
_atom_type_scat_source
C C 0.0033 0.0016 'International Tables Vol C Tables 4.2.6.8 and 6.1.1.4'
H H 0.0000 0.0000 'International Tables Vol C Tables 4.2.6.8 and 6.1.1.4'
N N 0.0061 0.0033 'International Tables Vol C Tables 4.2.6.8 and 6.1.1.4'
F F 0.0171 0.0103 'International Tables Vol C Tables 4.2.6.8 and 6.1.1.4'
Cl Cl 0.1484 0.1585 'International Tables Vol C Tables 4.2.6.8 and 6.1.1.4'

loop_
_geom_angle_atom_site_label_1
_geom_angle_atom_site_label_2
_geom_angle_atom_site_label_3
_geom_angle
C2 C1 C6 120.8(2)
C2 C1 Cl1 119.6(2)
C6 C1 Cl1 119.6(2)
C1 C2 C3 119.8(2)
C1 C2 H2 120.1
C3 C2 H2 120.1
C2 C3 C4 121.0(3)
C2 C3 H3 119.5
C4 C3 H3 119.5
C5 C4 C3 117.6(2)
C5 C4 C7 120.9(2)
C3 C4 C7 121.5(2)
C4 C5 C6 121.8(2)
C4 C5 H5 119.1
C6 C5 H5 119.1
C1 C6 C5 119.0(3)
C1 C6 H6 120.5
C5 C6 H6 120.5
C8 C7 C10 116.1(2)
C8 C7 C4 122.2(2)
C10 C7 C4 121.7(2)
N1 C8 C7 124.9(2)
N1 C8 H8 117.6
C7 C8 H8 117.6
N1 C9 F1 114.6(3)
N1 C9 C11 126.4(3)
F1 C9 C11 119.0(3)
C11 C10 C7 120.4(2)
C11 C10 H10 119.8
C7 C10 H10 119.8
C9 C11 C10 116.8(2)
C9 C11 H11 121.6
C10 C11 H11 121.6
C9 N1 C8 115.3(2)

loop_
_geom_bond_atom_site_label_1
_geom_bond_atom_site_label_2
_geom_bond_distance
C1 C2 1.374(4)
C1 C6 1.375(3)
C1 Cl1 1.735(3)
C2 C3 1.376(4)
C2 H2 0.9300
C3 C4 1.400(3)
C3 H3 0.9300
C4 C5 1.380(3)
C4 C7 1.479(3)
C5 C6 1.385(3)
C5 H5 0.9300
C6 H6 0.9300
C7 C8 1.378(3)
C7 C10 1.388(3)
C8 N1 1.338(3)
C8 H8 0.9300
C9 N1 1.306(3)
C9 F1 1.356(3)
C9 C11 1.357(4)
C10 C11 1.369(3)
C10 H10 0.9300
C11 H11 0.9300

loop_
_geom_torsion_atom_site_label_1
_geom_torsion_atom_site_label_2
_geom_torsion_atom_site_label_3
_geom_torsion_atom_site_label_4
_geom_torsion
C6 C1 C2 C3 0.0(4)
Cl1 C1 C2 C3 178.4(2)
C1 C2 C3 C4 0.1(4)
C2 C3 C4 C5 0.5(4)
C2 C3 C4 C7 179.9(2)
C3 C4 C5 C6 -1.1(3)
C7 C4 C5 C6 179.5(2)
C2 C1 C6 C5 -0.6(4)
Cl1 C1 C6 C5 -179.00(17)
C4 C5 C6 C1 1.2(3)
C5 C4 C7 C8 -140.9(3)
C3 C4 C7 C8 39.6(3)
C5 C4 C7 C10 37.1(3)
C3 C4 C7 C10 -142.3(2)
C10 C7 C8 N1 0.4(4)
C4 C7 C8 N1 178.6(2)
C8 C7 C10 C11 -1.5(3)
C4 C7 C10 C11 -179.7(2)
N1 C9 C11 C10 0.7(4)
F1 C9 C11 C10 179.0(2)
C7 C10 C11 C9 1.0(3)
F1 C9 N1 C8 179.9(2)
C11 C9 N1 C8 -1.7(4)
C7 C8 N1 C9 1.1(4)

loop_
_cod_related_entry_id
_cod_related_entry_database
_cod_related_entry_code
1 ChemSpider 30657846
